data_2102081
loop_
_publ_author_name
'Pascal Roussel'
'Philippe Labbe'
'Daniel Groult'

_publ_contact_author_address
;
Laboratoire CRISMAT-ISMRA 6 Bd Mal JUIN 14050 Caen, FRANCE
;
_publ_contact_author_email pascal.roussel@ismra.fr
_publ_contact_author_fax 33231951600
_publ_contact_author_name 'Roussel Pascal'
_publ_contact_author_phone 33231452610
_publ_section_title
;
 Symmetry and twins in the monophosphate tungsten bronze series
 (PO~2~)~4~(WO~3~)~2<i>m~</i> (2 {\/leq} <i>m</i> {\/leq} 14)
;
_journal_date_accepted 1999-12-09
_journal_date_recd_electronic 1999-08-23
_journal_issue 3
_journal_name_full 'Acta Crystallographica Section B'
_journal_page_first 377
_journal_page_last 391
_journal_paper_category FA
_journal_paper_doi 10.1107/S0108768199016195
_journal_volume 56
_journal_year 2000
_chemical_formula_sum 'O62 P4 W18'
_chemical_formula_weight 4425.1
_space_group_IT_number 2
_symmetry_cell_setting triclinic
_symmetry_space_group_name_Hall '-P 1'
_symmetry_space_group_name_H-M 'P -1'
_cell_angle_alpha 90.00(2)
_cell_angle_beta 90.20(2)
_cell_angle_gamma 89.78(2)
_cell_formula_units_Z 1
_cell_length_a 5.2945(9)
_cell_length_b 6.542(2)
_cell_length_c 32.744(5)
_cell_measurement_reflns_used 17
_cell_measurement_temperature 293
_cell_measurement_theta_max 43
_cell_measurement_theta_min 5
_cell_volume 1134.1(4)
_computing_cell_refinement 'SET4 (Enraf Nonius, 1989)'
_computing_data_collection 'CAD4 (Enraf Nonius, 1980)'
_diffrn_measurement_device 'four-circle diffractometer'
_diffrn_measurement_device_type 'Enraf Nonius CAD4'
_diffrn_measurement_method 'type 2'
_diffrn_radiation_type 'Mo K\a'
_diffrn_radiation_wavelength .71073
_diffrn_reflns_limit_h_max 10
_diffrn_reflns_limit_h_min 0
_diffrn_reflns_limit_k_max 12
_diffrn_reflns_limit_k_min -12
_diffrn_reflns_limit_l_max 64
_diffrn_reflns_limit_l_min -64
_diffrn_reflns_number 20410
_diffrn_reflns_theta_max 45
_diffrn_reflns_theta_min 2
_diffrn_standards_decay_% <4
_diffrn_standards_interval_time 60
_diffrn_standards_number 3
_exptl_absorpt_coefficient_mu 45.714
_exptl_absorpt_correction_T_max .833
_exptl_absorpt_correction_T_min .148
_exptl_absorpt_correction_type gaussian
_exptl_crystal_colour 'dark blue'
_exptl_crystal_density_diffrn 6.477
_exptl_crystal_description platelet
_exptl_crystal_F_000 1888
_exptl_crystal_size_max 158
_exptl_crystal_size_mid 144
_exptl_crystal_size_min 4
_refine_diff_density_max 1.443
_refine_diff_density_min -1.340
_refine_ls_extinction_method none
_refine_ls_goodness_of_fit_all 2.79
_refine_ls_goodness_of_fit_obs 2.79
_refine_ls_number_parameters 200
_refine_ls_number_reflns 4661
_refine_ls_R_factor_all .0572
_refine_ls_R_factor_gt .0572
_refine_ls_shift/esd_max .001
_refine_ls_structure_factor_coef F
_refine_ls_weighting_details w=1/\s^2^(F)
_refine_ls_weighting_scheme sigma
_refine_ls_wR_factor_all .0468
_refine_ls_wR_factor_ref .0468
_reflns_number_observed 4661
_reflns_number_total 20041
_reflns_observed_criterion I>3\s(I)
_cod_data_source_file lc0016.cif
_cod_data_source_block LC0016
_cod_depositor_comments
;
The following automatic conversions were performed:
'_exptl_absorpt_correction_type' value 'Gaussian' changed to 'gaussian'
according to '/home/saulius/struct/CIF-dictionaries/cif_core.dic'
dictionary named 'cif_core.dic' version 2.4.1 from 2010-06-29.

Automatic conversion script
Id: cif_fix_enum 1527 2010-12-29 10:47:43Z saulius 

The following automatic conversions were performed:

'_exptl_absorpt_correction_type' value 'Gaussian' changed to
'gaussian' according to
/home/saulius/struct/CIF-dictionaries/cif_core.dic dictionary named
'cif_core.dic' version 2.4.1 from 2010-06-29.

Automatic conversion script
Id: cif_fix_values 1715 2011-07-08 13:25:40Z adriana 
;
_cod_original_cell_volume 1134.2(4)
_cod_original_sg_symbol_H-M P-1
_cod_database_code 2102081

loop_
_symmetry_equiv_pos_site_id
_symmetry_equiv_pos_as_xyz
1 x,y,z
2 -x,-y,-z

loop_
_atom_site_aniso_label
_atom_site_aniso_U_11
_atom_site_aniso_U_22
_atom_site_aniso_U_33
_atom_site_aniso_U_12
_atom_site_aniso_U_13
_atom_site_aniso_U_23
W1a .0110(5) .0092(5) .0051(5) .0033(4) -.0002(4) -.0019(4)
W2a .0141(5) .0068(4) .0066(4) .0016(4) -.0017(4) -.0025(4)
W3a .0128(6) .0100(5) .0093(6) .0042(5) -.0037(5) -.0040(4)
W4a .0135(7) .0106(5) .0088(7) .0030(5) -.0028(5) -.0046(5)
W5a .0126(8) .0130(7) .0103(8) .0040(6) -.0028(7) -.0055(7)
W1b .0079(5) .0067(4) .0067(5) .0004(4) .0029(4) .0004(4)
W2b .0111(5) .0082(5) .0096(5) .0035(4) .0037(4) .0044(4)
W3b .0144(6) .0093(5) .0074(6) .0030(5) .0041(5) .0030(4)
W4b .0137(7) .0124(6) .0084(7) .0064(5) .0048(5) .0053(4)
W5b .0165(9) .0135(8) .0045(7) .0079(7) .0040(6) .0058(6)

loop_
_atom_site_label
_atom_site_fract_x
_atom_site_fract_y
_atom_site_fract_z
_atom_site_U_iso_or_equiv
_atom_site_occupancy
_atom_site_type_symbol
W1a .0038(2) .3258(2) .81485(3) .0084(3) 1 W
W2a .4992(2) -.0139(2) .86117(4) .0092(3) 1 W
W3a .0040(2) -.3425(2) .90852(4) .0107(3) 1 W
W4a .4996(2) -.3287(2) .04583(4) .0110(4) 1 W
W5a .0 .0 .0 .0120(5) 1 W
W1b .5061(2) .82570(10) .68501(4) .0071(3) 1 W
W2b .0083(2) .4876(2) .63874(4) .0097(3) 1 W
W3b .5021(2) .1572(2) .59152(4) .0104(3) 1 W
W4b .0023(2) .8289(2) .54569(4) .0115(4) 1 W
W5b 1.5 .5 .5 .0115(4) 1 W
Pa .4990(10) -.3636(8) .7832(2) .0008(9) 1 P
Pb .0110(10) .1369(9) .7173(2) .0040(10) 1 P
O1a .239(3) .531(2) .7873(5) .018(4) 1 O
O2a .732 -.489 .7927 .013 1 O
O3a -.013 .208 .7596 .013 1 O
O4a .998(4) -.497(3) .8578(7) .021(5) 1 O
O5a .783(3) .142(2) .8367(5) .008(3) 1 O
O6a .276(4) .175(3) .8321(6) .023(4) 1 O
O7a .511(4) -.169(3) .8088(7) .019(5) 1 O
O8a .501(3) .163(2) .9041(6) .008(4) 1 O
O9a .721(3) -.192(2) .8836(5) .008(3) 1 O
O10a .214(3) -.147(2) .8797(5) .016(3) 1 O
O11a .998(3) -.166(3) .9519(6) .010(4) 1 O
O12a .789(3) -.533(2) .9330(4) .007(2) 1 O
O13a .287(3) -.474(2) .9253(4) .008(3) 1 O
O14a .5 -.5 .0 .021(7) 1 O
O15a .215(3) .192(2) .9734(5) .008(3) 1 O
O16a .287(3) -.137(2) .0197(5) .007(3) 1 O
O1b .275(3) .028(2) .7126(5) .015(3) 1 O
O2b .809 .982 .7074 .013 1 O
O3b .498 .690 .7386 .013 1 O
O4b .518(3) .991(2) .6403(6) .010(4) 1 O
O5b .233(3) .679(2) .6714(4) .007(3) 1 O
O6b .733(3) .641(2) .6650(5) .010(3) 1 O
O7b .995(4) .323(3) .6897(7) .018(5) 1 O
O8b .005(3) .662(3) .5957(7) .011(5) 1 O
O9b .790(3) .305(2) .6159(5) .013(3) 1 O
O10b .291(3) .351(2) .6236(4) .006(2) 1 O
O11b .506(3) .329(3) .5470(6) .011(5) 1 O
O12b .718(2) .973(2) .5682(4) .005(3) 1 O
O13b .214(2) .022(2) .5749(4) .003(2) 1 O
O14b .0 .0 .5 .014(6) 1 O
O15b .787(3) .637(2) .5219(5) .013(3) 1 O
O16b .286(3) .688(2) .5288(4) .006(3) 1 O

loop_
_atom_type_symbol
_atom_type_scat_dispersion_real
_atom_type_scat_dispersion_imag
_atom_type_scat_source
O .011 .006 International_Tables_Vol_C
P .102 .094 International_Tables_Vol_C
W -.849 6.872 International_Tables_Vol_C

loop_
_geom_bond_atom_site_label_1
_geom_bond_atom_site_label_2
_geom_bond_site_symmetry_2
_geom_bond_distance
W1a O1a . 2.050(10)
W1a O2a 1_465 2.01(2)
W1a O3a . 1.97(3)
W1a O4a 1_465 1.82(2)
W1a O5a 1_455 1.830(10)
W1a O6a . 1.83(2)
W2a O5a . 1.99(2)
W2a O6a . 1.95(2)
W2a O7a . 1.99(2)
W2a O8a . 1.82(2)
W2a O9a . 1.810(10)
W2a O10a 1_455 1.85(2)
W3a O4a . 1.94(2)
W3a O9a . 1.96(2)
W3a O10a . 1.940(10)
W3a O11a . 1.83(2)
W3a O12a . 1.870(10)
W3a O13a . 1.81(2)
W4a O8a 2_657 1.97(2)
W4a O12a 2_647 1.910(10)
W4a O13a 2_747 1.950(10)
W4a O14a . 1.8730(10)
W4a O15a 2_757 1.87(2)
W4a O16a 1_455 1.890(10)
W5a O11a . 1.91(2)
W5a O11a 2_757 1.91(2)
W5a O15a . 1.910(10)
W5a O15a 2_757 1.910(10)
W5a O16a . 1.87(2)
W5a O16a 2_757 1.87(2)
W1b O1b 1_465 2.020(10)
W1b O2b . 2.04(2)
W1b O3b . 1.970(10)
W1b O4b . 1.82(2)
W1b O5b 1_455 1.790(10)
W1b O6b . 1.820(10)
W2b O5b . 2.030(10)
W2b O6b . 1.97(2)
W2b O7b . 1.99(2)
W2b O8b . 1.81(2)
W2b O9b 1_545 1.820(10)
W2b O10b 1_645 1.81(2)
W3b O4b . 1.93(2)
W3b O9b . 1.97(2)
W3b O10b . 1.990(10)
W3b O11b 1_465 1.84(2)
W3b O12b . 1.830(10)
W3b O13b . 1.850(10)
W4b O8b . 1.97(2)
W4b O12b . 1.920(10)
W4b O13b 1_655 1.940(10)
W4b O14b . 1.8680(10)
W4b O15b 1_455 1.870(10)
W4b O16b . 1.850(10)
W5b O11b . 1.90(2)
W5b O11b 2_866 1.90(2)
W5b O15b . 1.91(2)
W5b O15b 2_866 1.91(2)
W5b O16b . 1.920(10)
W5b O16b 2_866 1.920(10)
Pa O1a 1_545 1.55(2)
Pa O2a . 1.51(2)
Pa O7a . 1.53(2)
Pa O3b 1_545 1.500(10)
Pb O3a 1_655 1.47(3)
Pb O1b . 1.57(2)
Pb O2b 1_545 1.51(2)
Pb O7b . 1.52(2)
